data_2017267
loop_
_publ_author_name
'\<Sutovi\'c, Sabina'
'Karanovi\'c, Ljiljana'
'Poleti, Dejan'

_publ_section_title
;
 Reinvestigation of Sr~2~[Cu(OH)~6~]
;
_journal_coeditor_code SQ3197
_journal_issue 8
_journal_name_full 'Acta Crystallographica Section C'
_journal_page_first i48
_journal_page_last i51
_journal_paper_doi 10.1107/S0108270109021519
_journal_volume 65
_journal_year 2009
_chemical_formula_iupac 'Sr2 [Cu (O H)6]'
_chemical_formula_moiety 'Cu H6 O6, 2(Sr)'
_chemical_formula_sum 'Cu H6 O6 Sr2'
_chemical_formula_weight 340.84
_chemical_name_common 'distrontium hexahydroxidocuprate(II)'
_chemical_name_systematic 'distrontium hexahydroxidocuprate(II)'
_space_group_IT_number 14
_symmetry_cell_setting monoclinic
_symmetry_space_group_name_Hall '-P 2yn'
_symmetry_space_group_name_H-M 'P 1 21/n 1'
_atom_sites_solution_hydrogens geom
_atom_sites_solution_primary direct
_atom_sites_solution_secondary difmap
_cell_angle_alpha 90.00
_cell_angle_beta 92.210(5)
_cell_angle_gamma 90.0
_cell_formula_units_Z 2
_cell_length_a 5.7924(4)
_cell_length_b 6.1663(4)
_cell_length_c 8.0748(5)
_cell_measurement_reflns_used 757
_cell_measurement_temperature 296(2)
_cell_measurement_theta_max 28.5833
_cell_measurement_theta_min 3.2959
_cell_volume 288.20(3)
_computing_cell_refinement
;
CrysAlisPro (Oxford Diffraction, 2009)
;
_computing_data_collection
;
CrysAlisPro (Oxford Diffraction, 2009)
;
_computing_data_reduction
;
CrysAlisPro (Oxford Diffraction, 2009)
;
_computing_molecular_graphics 'ATOMS (Dowty, 2000)'
_computing_publication_material 'publCIF (Westrip, 2009)'
_computing_structure_refinement 'SHELXL97 (Sheldrick, 2008) and WinGX (Farrugia, 1999)'
_computing_structure_solution 'SIR97 (Altomare <i>et al</i>., 1999)'
_diffrn_ambient_temperature 296(2)
_diffrn_detector_area_resol_mean 16.3280
_diffrn_measured_fraction_theta_full 0.993
_diffrn_measured_fraction_theta_max 0.993
_diffrn_measurement_device_type
;
Oxford Diffraction Xcalibur diffractometer
with a Sapphire3 (Gemini Mo) detector
;
_diffrn_measurement_method \w
_diffrn_radiation_monochromator graphite
_diffrn_radiation_source 'Enhance (Mo) X-ray Source'
_diffrn_radiation_type MoK\a
_diffrn_radiation_wavelength 0.71069
_diffrn_reflns_av_R_equivalents 0.0205
_diffrn_reflns_av_sigmaI/netI 0.0401
_diffrn_reflns_limit_h_max 7
_diffrn_reflns_limit_h_min -6
_diffrn_reflns_limit_k_max 7
_diffrn_reflns_limit_k_min -7
_diffrn_reflns_limit_l_max 10
_diffrn_reflns_limit_l_min -8
_diffrn_reflns_number 1083
_diffrn_reflns_theta_full 26.37
_diffrn_reflns_theta_max 26.37
_diffrn_reflns_theta_min 4.16
_diffrn_standards_decay_% 0
_exptl_absorpt_coefficient_mu 22.053
_exptl_absorpt_correction_T_max 0.521
_exptl_absorpt_correction_T_min 0.459
_exptl_absorpt_correction_type multi-scan
_exptl_absorpt_process_details '(CrysAlisPro; Oxford Diffraction, 2009)'
_exptl_crystal_colour blue
_exptl_crystal_density_diffrn 3.928
_exptl_crystal_density_method 'not measured'
_exptl_crystal_description prism
_exptl_crystal_F_000 318
_exptl_crystal_size_max 0.10
_exptl_crystal_size_mid 0.03
_exptl_crystal_size_min 0.03
_refine_diff_density_max 0.788
_refine_diff_density_min -0.646
_refine_ls_extinction_coef 0.0165(14)
_refine_ls_extinction_expression Fc^*^=kFc[1+0.001xFc^2^\l^3^/sin(2\q)]^-1/4^
_refine_ls_extinction_method 'SHELXL97 (Sheldrick, 2008)'
_refine_ls_goodness_of_fit_ref 0.944
_refine_ls_hydrogen_treatment refxyz
_refine_ls_matrix_type full
_refine_ls_number_parameters 53
_refine_ls_number_reflns 586
_refine_ls_number_restraints 3
_refine_ls_restrained_S_all 0.943
_refine_ls_R_factor_all 0.0296
_refine_ls_R_factor_gt 0.0236
_refine_ls_shift/su_max 0.000
_refine_ls_shift/su_mean 0.000
_refine_ls_structure_factor_coef Fsqd
_refine_ls_weighting_details 'calc w=1/[\s^2^(Fo^2^)+(0.0263P)^2^] where P=(Fo^2^+2Fc^2^)/3'
_refine_ls_weighting_scheme calc
_refine_ls_wR_factor_gt 0.0464
_refine_ls_wR_factor_ref 0.0472
_reflns_number_gt 500
_reflns_number_total 586
_reflns_threshold_expression I>2sigma(I)
_cod_data_source_file sq3197.cif
_cod_data_source_block I
_cod_original_sg_symbol_H-M 'P 21/n'
_cod_database_code 2017267
_cod_database_fobs_code 2017267

loop_
_symmetry_equiv_pos_as_xyz
'x, y, z'
'-x+1/2, y+1/2, -z+1/2'
'-x, -y, -z'
'x-1/2, -y-1/2, z-1/2'

loop_
_atom_site_type_symbol
_atom_site_label
_atom_site_fract_x
_atom_site_fract_y
_atom_site_fract_z
_atom_site_U_iso_or_equiv
_atom_site_adp_type
_atom_site_calc_flag
_atom_site_refinement_flags
_atom_site_occupancy
_atom_site_disorder_assembly
_atom_site_disorder_group
Sr Sr1 0.46302(8) 0.07463(7) 0.24985(5) 0.00894(17) Uani d . 1 . .
Cu Cu1 1.0000 0.0000 0.5000 0.0096(2) Uani d S 1 . .
O O1 0.8917(6) -0.0334(5) 0.2675(4) 0.0111(7) Uani d D 1 . .
H H1 0.951(8) 0.057(6) 0.214(6) 0.014 Uiso d D 1 . .
O O2 0.3466(6) -0.2241(5) 0.0481(4) 0.0122(7) Uani d D 1 . .
H H2 0.216(5) -0.210(8) 0.007(6) 0.016 Uiso d D 1 . .
O O3 0.6342(6) 0.2303(5) 0.5642(4) 0.0142(8) Uani d D 1 . .
H H3 0.662(9) 0.319(7) 0.495(5) 0.018 Uiso d D 1 . .

loop_
_atom_site_aniso_label
_atom_site_aniso_U_11
_atom_site_aniso_U_22
_atom_site_aniso_U_33
_atom_site_aniso_U_12
_atom_site_aniso_U_13
_atom_site_aniso_U_23
Sr1 0.0101(2) 0.0068(2) 0.0099(2) -0.0004(2) -0.00073(16) 0.00051(17)
Cu1 0.0122(4) 0.0084(4) 0.0082(4) -0.0019(3) -0.0016(3) 0.0001(3)
O1 0.0150(18) 0.0093(18) 0.0089(17) -0.0016(15) -0.0016(13) 0.0006(13)
O2 0.0086(17) 0.0144(17) 0.0133(17) 0.0030(16) -0.0044(14) -0.0029(13)
O3 0.019(2) 0.0095(17) 0.0141(18) -0.0046(15) 0.0004(15) 0.0045(13)

loop_
_atom_type_symbol
_atom_type_description
_atom_type_scat_dispersion_real
_atom_type_scat_dispersion_imag
_atom_type_scat_source
H H 0.0000 0.0000 'International Tables Vol C Tables 4.2.6.8 and 6.1.1.4'
O O 0.0106 0.0060 'International Tables Vol C Tables 4.2.6.8 and 6.1.1.4'
Cu Cu 0.3201 1.2651 'International Tables Vol C Tables 4.2.6.8 and 6.1.1.4'
Sr Sr -1.5307 3.2498 'International Tables Vol C Tables 4.2.6.8 and 6.1.1.4'

loop_
_geom_angle_atom_site_label_1
_geom_angle_atom_site_label_2
_geom_angle_atom_site_label_3
_geom_angle_site_symmetry_1
_geom_angle_site_symmetry_3
_geom_angle
_geom_angle_publ_flag
O3 Sr1 O2 3_656 . 77.14(11) ?
O3 Sr1 O1 3_656 2_655 145.97(11) ?
O2 Sr1 O1 . 2_655 136.87(10) ?
O3 Sr1 O1 3_656 . 90.64(11) ?
O2 Sr1 O1 . . 94.58(10) ?
O1 Sr1 O1 2_655 . 85.93(7) ?
O3 Sr1 O3 3_656 4_565 120.52(7) ?
O2 Sr1 O3 . 4_565 78.44(10) ?
O1 Sr1 O3 2_655 4_565 76.87(10) ?
O1 Sr1 O3 . 4_565 144.74(11) ?
O3 Sr1 O2 3_656 2 79.40(10) ?
O2 Sr1 O2 . 2 122.91(7) ?
O1 Sr1 O2 2_655 2 80.27(10) ?
O1 Sr1 O2 . 2 136.98(10) ?
O3 Sr1 O2 4_565 2 70.33(10) ?
O3 Sr1 O2 3_656 3_655 149.58(10) ?
O2 Sr1 O2 . 3_655 78.08(11) ?
O1 Sr1 O2 2_655 3_655 60.58(10) ?
O1 Sr1 O2 . 3_655 74.05(10) ?
O3 Sr1 O2 4_565 3_655 70.69(9) ?
O2 Sr1 O2 2 3_655 129.52(6) ?
O3 Sr1 O3 3_656 . 78.24(11) ?
O2 Sr1 O3 . . 152.98(10) ?
O1 Sr1 O3 2_655 . 68.19(9) ?
O1 Sr1 O3 . . 74.71(10) ?
O3 Sr1 O3 4_565 . 124.36(7) ?
O2 Sr1 O3 2 . 62.32(10) ?
O2 Sr1 O3 3_655 . 120.77(10) ?
O3 Sr1 Cu1 3_656 2 170.52(8) ?
O2 Sr1 Cu1 . 2 101.85(8) ?
O1 Sr1 Cu1 2_655 2 36.25(7) ?
O1 Sr1 Cu1 . 2 98.85(7) ?
O3 Sr1 Cu1 4_565 2 50.45(7) ?
O2 Sr1 Cu1 2 2 93.58(7) ?
O2 Sr1 Cu1 3_655 2 36.14(6) ?
O3 Sr1 Cu1 . 2 104.25(6) ?
O3 Sr1 O1 3_656 1_455 65.21(10) ?
O2 Sr1 O1 . 1_455 69.36(9) ?
O1 Sr1 O1 2_655 1_455 120.76(9) ?
O1 Sr1 O1 . 1_455 153.00(12) ?
O3 Sr1 O1 4_565 1_455 55.51(9) ?
O2 Sr1 O1 2 1_455 53.55(9) ?
O2 Sr1 O1 3_655 1_455 120.80(9) ?
O3 Sr1 O1 . 1_455 109.58(9) ?
Cu1 Sr1 O1 2 1_455 105.50(5) ?
O3 Sr1 Cu1 3_656 . 49.14(8) ?
O2 Sr1 Cu1 . . 94.93(8) ?
O1 Sr1 Cu1 2_655 . 114.95(8) ?
O1 Sr1 Cu1 . . 134.76(7) ?
O3 Sr1 Cu1 4_565 . 80.48(8) ?
O2 Sr1 Cu1 2 . 34.70(7) ?
O2 Sr1 Cu1 3_655 . 151.12(7) ?
O3 Sr1 Cu1 . . 77.02(7) ?
Cu1 Sr1 Cu1 2 . 122.063(13) ?
O1 Sr1 Cu1 1_455 . 33.44(5) ?
O3 Sr1 Cu1 3_656 1_655 77.26(8) ?
O2 Sr1 Cu1 . 1_655 117.48(8) ?
O1 Sr1 Cu1 2_655 1_655 82.84(7) ?
O1 Sr1 Cu1 . 1_655 30.76(7) ?
O3 Sr1 Cu1 4_565 1_655 159.71(7) ?
O2 Sr1 Cu1 2 1_655 106.66(7) ?
O2 Sr1 Cu1 3_655 1_655 99.12(7) ?
O3 Sr1 Cu1 . 1_655 45.20(7) ?
Cu1 Sr1 Cu1 2 1_655 111.106(12) ?
O1 Sr1 Cu1 1_455 1_655 139.56(6) ?
Cu1 Sr1 Cu1 . 1_655 108.801(12) ?
O3 Sr1 H1 3_656 . 106.4(6) ?
O2 Sr1 H1 . . 98.4(11) ?
O1 Sr1 H1 2_655 . 72.6(8) ?
O1 Sr1 H1 . . 15.7(6) ?
O3 Sr1 H1 4_565 . 130.4(7) ?
O2 Sr1 H1 2 . 138.1(11) ?
O2 Sr1 H1 3_655 . 60.5(8) ?
O3 Sr1 H1 . . 78.0(11) ?
Cu1 Sr1 H1 2 . 83.1(6) ?
O1 Sr1 H1 1_455 . 166.1(9) ?
Cu1 Sr1 H1 . . 148.2(8) ?
Cu1 Sr1 H1 1_655 . 39.7(9) ?
O3 Sr1 H2 3_656 . 80.6(10) ?
O2 Sr1 H2 . . 14.7(7) ?
O1 Sr1 H2 2_655 . 132.4(10) ?
O1 Sr1 H2 . . 109.0(7) ?
O3 Sr1 H2 4_565 . 65.0(7) ?
O2 Sr1 H2 2 . 110.4(8) ?
O2 Sr1 H2 3_655 . 79.9(10) ?
O3 Sr1 H2 . . 158.5(10) ?
Cu1 Sr1 H2 2 . 96.1(10) ?
O1 Sr1 H2 1_455 . 57.4(9) ?
Cu1 Sr1 H2 . . 86.6(10) ?
Cu1 Sr1 H2 1_655 . 132.0(7) ?
H1 Sr1 H2 . . 111.5(13) ?
O3 Sr1 H3 3_656 . 94.6(4) ?
O2 Sr1 H3 . . 165.8(10) ?
O1 Sr1 H3 2_655 . 52.0(5) ?
O1 Sr1 H3 . . 73.8(12) ?
O3 Sr1 H3 4_565 . 115.8(10) ?
O2 Sr1 H3 2 . 65.6(11) ?
O2 Sr1 H3 3_655 . 105.7(6) ?
O3 Sr1 H3 . . 16.3(9) ?
Cu1 Sr1 H3 2 . 88.2(5) ?
O1 Sr1 H3 1_455 . 117.9(11) ?
Cu1 Sr1 H3 . . 88.0(9) ?
Cu1 Sr1 H3 1_655 . 48.7(11) ?
H1 Sr1 H3 . . 72.6(16) ?
H2 Sr1 H3 . . 174.3(12) ?
O2 Cu1 O2 2 4_556 180.0 ?
O2 Cu1 O1 2 1_455 91.83(13) y
O2 Cu1 O1 4_556 1_455 88.17(13) ?
O2 Cu1 O1 2 3_656 88.17(13) y
O2 Cu1 O1 4_556 3_656 91.83(13) ?
O1 Cu1 O1 1_455 3_656 180.0000(10) ?
O2 Cu1 O3 2 1_455 86.85(12) y
O2 Cu1 O3 4_556 1_455 93.15(12) ?
O1 Cu1 O3 1_455 1_455 90.86(12) y
O1 Cu1 O3 3_656 1_455 89.14(12) y
O2 Cu1 O3 2 3_656 93.15(12) y
O2 Cu1 O3 4_556 3_656 86.85(12) ?
O1 Cu1 O3 1_455 3_656 89.14(12) ?
O1 Cu1 O3 3_656 3_656 90.86(12) ?
O3 Cu1 O3 1_455 3_656 180.0 ?
O2 Cu1 Sr1 2 2_545 121.56(10) ?
O2 Cu1 Sr1 4_556 2_545 58.44(10) ?
O1 Cu1 Sr1 1_455 2_545 50.44(9) ?
O1 Cu1 Sr1 3_656 2_545 129.56(9) ?
O3 Cu1 Sr1 1_455 2_545 128.33(7) ?
O3 Cu1 Sr1 3_656 2_545 51.67(7) ?
O2 Cu1 Sr1 2 4_566 58.44(10) ?
O2 Cu1 Sr1 4_556 4_566 121.56(10) ?
O1 Cu1 Sr1 1_455 4_566 129.56(9) ?
O1 Cu1 Sr1 3_656 4_566 50.44(9) ?
O3 Cu1 Sr1 1_455 4_566 51.67(7) ?
O3 Cu1 Sr1 3_656 4_566 128.33(7) ?
Sr1 Cu1 Sr1 2_545 4_566 180.000(12) ?
O2 Cu1 Sr1 2 . 53.21(10) ?
O2 Cu1 Sr1 4_556 . 126.79(10) ?
O1 Cu1 Sr1 1_455 . 71.44(10) ?
O1 Cu1 Sr1 3_656 . 108.56(10) ?
O3 Cu1 Sr1 1_455 . 134.16(7) ?
O3 Cu1 Sr1 3_656 . 45.84(7) ?
Sr1 Cu1 Sr1 2_545 . 71.327(9) ?
Sr1 Cu1 Sr1 4_566 . 108.673(9) ?
O2 Cu1 Sr1 2 3_556 126.79(10) ?
O2 Cu1 Sr1 4_556 3_556 53.21(10) ?
O1 Cu1 Sr1 1_455 3_556 108.56(10) ?
O1 Cu1 Sr1 3_656 3_556 71.44(10) ?
O3 Cu1 Sr1 1_455 3_556 45.84(7) ?
O3 Cu1 Sr1 3_656 3_556 134.16(7) ?
Sr1 Cu1 Sr1 2_545 3_556 108.673(9) ?
Sr1 Cu1 Sr1 4_566 3_556 71.327(9) ?
Sr1 Cu1 Sr1 . 3_556 180.0 ?
O2 Cu1 Sr1 2 1_455 99.35(10) ?
O2 Cu1 Sr1 4_556 1_455 80.65(10) ?
O1 Cu1 Sr1 1_455 1_455 41.91(10) ?
O1 Cu1 Sr1 3_656 1_455 138.09(10) ?
O3 Cu1 Sr1 1_455 1_455 50.68(8) ?
O3 Cu1 Sr1 3_656 1_455 129.32(8) ?
Sr1 Cu1 Sr1 2_545 1_455 80.669(9) ?
Sr1 Cu1 Sr1 4_566 1_455 99.331(9) ?
Sr1 Cu1 Sr1 . 1_455 108.801(12) ?
Sr1 Cu1 Sr1 3_556 1_455 71.199(12) ?
O2 Cu1 Sr1 2 3_656 80.65(10) ?
O2 Cu1 Sr1 4_556 3_656 99.35(10) ?
O1 Cu1 Sr1 1_455 3_656 138.09(10) ?
O1 Cu1 Sr1 3_656 3_656 41.91(10) ?
O3 Cu1 Sr1 1_455 3_656 129.32(8) ?
O3 Cu1 Sr1 3_656 3_656 50.68(8) ?
Sr1 Cu1 Sr1 2_545 3_656 99.331(9) ?
Sr1 Cu1 Sr1 4_566 3_656 80.669(9) ?
Sr1 Cu1 Sr1 . 3_656 71.199(12) ?
Sr1 Cu1 Sr1 3_556 3_656 108.801(12) ?
Sr1 Cu1 Sr1 1_455 3_656 180.000(13) ?
Cu1 O1 Sr1 1_655 2_645 93.31(12) ?
Cu1 O1 Sr1 1_655 . 107.33(14) ?
Sr1 O1 Sr1 2_645 . 124.04(12) ?
Cu1 O1 O2 1_655 4_656 45.89(10) ?
Sr1 O1 O2 2_645 4_656 64.68(10) ?
Sr1 O1 O2 . 4_656 93.73(13) ?
Sr1 O1 O2 2_645 2_655 119.65(14) ?
Sr1 O1 O2 . 2_655 110.60(13) ?
O2 O1 O2 4_656 2_655 89.94(13) ?
Cu1 O1 O3 1_655 4_665 109.30(14) ?
Sr1 O1 O3 2_645 4_665 114.26(13) ?
Sr1 O1 O3 . 4_665 106.90(13) ?
O2 O1 O3 4_656 4_665 152.70(16) ?
O2 O1 O3 2_655 4_665 66.40(12) ?
Cu1 O1 O3 1_655 2_645 153.12(16) ?
Sr1 O1 O3 2_645 2_645 60.44(9) ?
Sr1 O1 O3 . 2_645 93.47(12) ?
O2 O1 O3 4_656 2_645 117.63(13) ?
O2 O1 O3 2_655 2_645 142.47(15) ?
O3 O1 O3 4_665 2_645 79.52(12) ?
Cu1 O1 O3 1_655 3_756 53.65(10) ?
Sr1 O1 O3 2_645 3_756 52.94(8) ?
Sr1 O1 O3 . 3_756 156.75(14) ?
O2 O1 O3 4_656 3_756 63.63(11) ?
O2 O1 O3 2_655 3_756 66.70(11) ?
O3 O1 O3 4_665 3_756 93.31(11) ?
O3 O1 O3 2_645 3_756 101.59(12) ?
Cu1 O1 O2 1_655 3_655 143.52(14) ?
Sr1 O1 O2 2_645 3_655 123.06(12) ?
Sr1 O1 O2 . 3_655 56.76(9) ?
O2 O1 O2 4_656 3_655 149.52(13) ?
O2 O1 O2 2_655 3_655 106.57(10) ?
O3 O1 O2 4_665 3_655 56.04(10) ?
O3 O1 O2 2_645 3_655 62.68(10) ?
O3 O1 O2 3_756 3_655 146.39(14) ?
Cu1 O1 O3 1_655 . 52.54(10) ?
Sr1 O1 O3 2_645 . 131.51(12) ?
Sr1 O1 O3 . . 56.60(9) ?
O2 O1 O3 4_656 . 66.90(11) ?
O2 O1 O3 2_655 . 62.15(10) ?
O3 O1 O3 4_665 . 109.71(9) ?
O3 O1 O3 2_645 . 149.95(12) ?
O3 O1 O3 3_756 . 106.19(11) ?
O2 O1 O3 3_655 . 97.93(12) ?
Cu1 O1 Sr1 1_655 1_655 75.12(10) ?
Sr1 O1 Sr1 2_645 1_655 81.94(9) ?
Sr1 O1 Sr1 . 1_655 153.00(12) ?
O2 O1 Sr1 4_656 1_655 105.50(12) ?
O2 O1 Sr1 2_655 1_655 51.94(9) ?
O3 O1 Sr1 4_665 1_655 49.51(8) ?
O3 O1 Sr1 2_645 1_655 94.13(11) ?
O2 O1 Sr1 3_655 1_655 104.83(11) ?
O3 O1 Sr1 . 1_655 113.81(10) ?
Cu1 O1 O2 1_655 1_655 107.75(14) ?
Sr1 O1 O2 2_645 1_655 52.42(8) ?
Sr1 O1 O2 . 1_655 144.90(13) ?
O2 O1 O2 4_656 1_655 109.84(12) ?
O2 O1 O2 2_655 1_655 95.51(11) ?
O3 O1 O2 4_665 1_655 61.91(10) ?
O3 O1 O2 2_645 1_655 52.87(10) ?
O3 O1 O2 3_756 1_655 55.67(10) ?
O2 O1 O2 3_655 1_655 94.20(11) ?
O3 O1 O2 . 1_655 156.85(13) ?
Cu1 O1 H1 1_655 . 109(4) ?
Sr1 O1 H1 2_645 . 119(4) ?
Sr1 O1 H1 . . 103(4) ?
O2 O1 H1 4_656 . 154(4) ?
O2 O1 H1 2_655 . 65(4) ?
O3 O1 H1 2_645 . 82(4) ?
O3 O1 H1 3_756 . 97(4) ?
O2 O1 H1 3_655 . 54(4) ?
O3 O1 H1 . . 106(4) ?
Sr1 O1 H1 1_655 . 53(4) ?
O2 O1 H1 1_655 . 67(4) ?
Cu1 O2 Sr1 2_545 . 130.22(16) ?
Cu1 O2 O1 2_545 4 45.95(9) ?
Sr1 O2 O1 . 4 153.97(16) ?
Cu1 O2 Sr1 2_545 2_545 92.09(12) ?
Sr1 O2 Sr1 . 2_545 96.30(11) ?
O1 O2 Sr1 4 2_545 109.15(13) ?
Sr1 O2 O1 . 2_645 91.61(12) ?
O1 O2 O1 4 2_645 90.06(13) ?
Sr1 O2 O1 2_545 2_645 74.52(11) ?
Cu1 O2 Sr1 2_545 3_655 85.41(11) ?
Sr1 O2 Sr1 . 3_655 101.92(11) ?
O1 O2 Sr1 4 3_655 54.74(9) ?
Sr1 O2 Sr1 2_545 3_655 158.09(14) ?
O1 O2 Sr1 2_645 3_655 116.60(13) ?
Cu1 O2 O3 2_545 2_545 106.81(14) ?
Sr1 O2 O3 . 2_545 119.92(13) ?
O1 O2 O3 4 2_545 79.02(13) ?
Sr1 O2 O3 2_545 2_545 60.37(9) ?
O1 O2 O3 2_645 2_545 125.94(15) ?
Sr1 O2 O3 3_655 2_545 99.52(13) ?
Cu1 O2 O3 2_545 3_656 100.86(14) ?
Sr1 O2 O3 . 3_656 50.74(8) ?
O1 O2 O3 4 3_656 145.21(15) ?
Sr1 O2 O3 2_545 3_656 53.34(8) ?
O1 O2 O3 2_645 3_656 57.77(11) ?
Sr1 O2 O3 3_655 3_656 148.45(14) ?
O3 O2 O3 2_545 3_656 107.91(14) ?
Cu1 O2 O3 2_545 2_645 55.15(10) ?
Sr1 O2 O3 . 2_645 90.95(11) ?
O1 O2 O3 4 2_645 66.10(12) ?
Sr1 O2 O3 2_545 2_645 140.27(13) ?
O1 O2 O3 2_645 2_645 66.25(11) ?
Sr1 O2 O3 3_655 2_645 52.10(8) ?
O3 O2 O3 2_545 2_645 143.63(17) ?
O3 O2 O3 3_656 2_645 106.63(14) ?
Cu1 O2 O1 2_545 3_655 116.58(14) ?
Sr1 O2 O1 . 3_655 104.04(11) ?
O1 O2 O1 4 3_655 70.73(9) ?
Sr1 O2 O1 2_545 3_655 114.51(12) ?
O1 O2 O1 2_645 3_655 160.44(16) ?
Sr1 O2 O1 3_655 3_655 49.19(8) ?
O3 O2 O1 2_545 3_655 55.43(11) ?
O3 O2 O1 3_656 3_655 141.74(13) ?
O3 O2 O1 2_645 3_655 101.29(13) ?
Cu1 O2 O3 2_545 4_565 169.16(17) ?
Sr1 O2 O3 . 4_565 52.56(8) ?
O1 O2 O3 4 4_565 125.91(14) ?
Sr1 O2 O3 2_545 4_565 98.05(12) ?
O1 O2 O3 2_645 4_565 142.99(15) ?
Sr1 O2 O3 3_655 4_565 83.75(10) ?
O3 O2 O3 2_545 4_565 75.32(12) ?
O3 O2 O3 3_656 4_565 88.33(11) ?
O3 O2 O3 2_645 4_565 116.85(12) ?
O1 O2 O3 3_655 4_565 55.44(10) ?
Cu1 O2 O3 2_545 4 51.12(9) ?
Sr1 O2 O3 . 4 137.70(14) ?
O1 O2 O3 4 4 64.59(11) ?
Sr1 O2 O3 2_545 4 46.62(8) ?
O1 O2 O3 2_645 4 62.75(11) ?
Sr1 O2 O3 3_655 4 119.28(12) ?
O3 O2 O3 2_545 4 64.82(12) ?
O3 O2 O3 3_656 4 87.07(12) ?
O3 O2 O3 2_645 4 106.26(12) ?
O1 O2 O3 3_655 4 109.74(12) ?
O3 O2 O3 4_565 4 136.10(16) ?
Cu1 O2 H2 2_545 . 116(4) ?
Sr1 O2 H2 . . 113(4) ?
O1 O2 H2 4 . 81(4) ?
Sr1 O2 H2 2_545 . 71(4) ?
O1 O2 H2 2_645 . 139(4) ?
Sr1 O2 H2 3_655 . 90(4) ?
O3 O2 H2 3_656 . 114(4) ?
O3 O2 H2 2_645 . 140(4) ?
O3 O2 H2 4_565 . 65(4) ?
O3 O2 H2 4 . 77(4) ?
Sr1 O3 Cu1 3_656 1_655 85.02(10) ?
Sr1 O3 Sr1 3_656 4_666 100.10(12) ?
Cu1 O3 Sr1 1_655 4_666 77.87(9) ?
Sr1 O3 Sr1 3_656 . 101.76(11) ?
Cu1 O3 Sr1 1_655 . 84.11(10) ?
Sr1 O3 Sr1 4_666 . 150.21(14) ?
Sr1 O3 O1 3_656 4_566 91.13(12) ?
Cu1 O3 O1 1_655 4_566 151.45(15) ?
Sr1 O3 O1 4_666 4_566 74.98(11) ?
Sr1 O3 O1 . 4_566 124.28(14) ?
Sr1 O3 O2 3_656 2 91.44(12) ?
Cu1 O3 O2 1_655 2 139.70(15) ?
Sr1 O3 O2 4_666 2 141.88(14) ?
Sr1 O3 O2 . 2 57.31(10) ?
O1 O3 O2 4_566 2 68.53(12) ?
Sr1 O3 O1 3_656 2_655 152.66(15) ?
Cu1 O3 O1 1_655 2_655 95.61(12) ?
Sr1 O3 O1 4_666 2_655 106.77(12) ?
Sr1 O3 O1 . 2_655 51.37(8) ?
O1 O3 O1 4_566 2_655 100.48(12) ?
O2 O3 O1 2 2_655 70.47(12) ?
Sr1 O3 O2 3_656 3_656 52.13(9) ?
Cu1 O3 O2 1_655 3_656 101.16(12) ?
Sr1 O3 O2 4_666 3_656 56.33(9) ?
Sr1 O3 O2 . 3_656 152.02(13) ?
O1 O3 O2 4_566 3_656 55.83(10) ?
O2 O3 O2 2 3_656 108.06(14) ?
O1 O3 O2 2_655 3_656 152.14(14) ?
Sr1 O3 O2 3_656 2_655 118.50(13) ?
Sr1 O3 O2 4_666 2_655 57.21(9) ?
Sr1 O3 O2 . 2_655 94.34(12) ?
O1 O3 O2 4_566 2_655 126.14(14) ?
O2 O3 O2 2 2_655 143.63(17) ?
O1 O3 O2 2_655 2_655 73.89(12) ?
O2 O3 O2 3_656 2_655 106.76(14) ?
Sr1 O3 O1 3_656 3_756 70.87(10) ?
Sr1 O3 O1 4_666 3_756 50.18(8) ?
Sr1 O3 O1 . 3_756 120.30(12) ?
O1 O3 O1 4_566 3_756 115.19(12) ?
O2 O3 O1 2 3_756 161.68(14) ?
O1 O3 O1 2_655 3_756 123.90(16) ?
O2 O3 O1 3_656 3_756 65.19(10) ?
O2 O3 O1 2_655 3_756 50.27(10) ?
Sr1 O3 O2 3_656 4_666 144.94(14) ?
Cu1 O3 O2 1_655 4_666 100.80(12) ?
Sr1 O3 O2 4_666 4_666 49.00(8) ?
Sr1 O3 O2 . 4_666 113.19(12) ?
O1 O3 O2 4_566 4_666 67.31(11) ?
O2 O3 O2 2 4_666 104.68(12) ?
O1 O3 O2 2_655 4_666 61.87(10) ?
O2 O3 O2 3_656 4_666 92.98(12) ?
O2 O3 O2 2_655 4_666 63.15(12) ?
O1 O3 O2 3_756 4_666 92.91(12) ?
Sr1 O3 O1 3_656 . 100.66(11) ?
Sr1 O3 O1 4_666 . 107.32(12) ?
Sr1 O3 O1 . . 48.69(8) ?
O1 O3 O1 4_566 . 167.24(14) ?
O2 O3 O1 2 . 105.98(14) ?
O1 O3 O1 2_655 . 66.77(9) ?
O2 O3 O1 3_656 . 136.13(13) ?
O2 O3 O1 2_655 . 51.60(10) ?
O1 O3 O1 3_756 . 73.81(11) ?
O2 O3 O1 4_666 . 104.32(12) ?
Sr1 O3 H3 3_656 . 173(4) ?
Cu1 O3 H3 1_655 . 93(4) ?
Sr1 O3 H3 4_666 . 86(4) ?
Sr1 O3 H3 . . 71(4) ?
O1 O3 H3 4_566 . 94(4) ?
O2 O3 H3 2 . 86(4) ?
O2 O3 H3 3_656 . 135(4) ?
O2 O3 H3 2_655 . 62(4) ?
O1 O3 H3 3_756 . 111(4) ?
O1 O3 H3 . . 74(4) ?

loop_
_geom_bond_atom_site_label_1
_geom_bond_atom_site_label_2
_geom_bond_site_symmetry_2
_geom_bond_distance
_geom_bond_publ_flag
Sr1 O3 3_656 2.484(3) y
Sr1 O2 . 2.533(3) y
Sr1 O1 2_655 2.565(3) y
Sr1 O1 . 2.569(3) y
Sr1 O3 4_565 2.665(3) y
Sr1 O2 2 2.765(3) y
Sr1 O2 3_655 2.839(3) y
Sr1 O3 . 2.856(3) y
Sr1 Cu1 2 3.3210(4) ?
Sr1 O1 1_455 3.384(3) y
Sr1 Cu1 . 3.4499(5) ?
Sr1 H1 . 2.85(5) ?
Sr1 H2 . 2.96(4) ?
Sr1 H3 . 2.71(5) ?
Cu1 O2 2 1.965(3) y
Cu1 O2 4_556 1.965(3) ?
Cu1 O1 1_455 1.967(3) y
Cu1 O1 3_656 1.967(3) ?
Cu1 O3 1_455 2.619(3) y
Cu1 O3 3_656 2.619(3) ?
Cu1 Sr1 2_545 3.3210(4) ?
Cu1 Sr1 4_566 3.3210(4) ?
Cu1 Sr1 3_556 3.4499(5) ?
O1 Cu1 1_655 1.967(3) ?
O1 Sr1 2_645 2.565(3) ?
O1 O2 4_656 2.736(5) ?
O1 O2 2_655 2.825(5) ?
O1 O3 4_665 2.888(5) ?
O1 O3 2_645 3.048(5) ?
O1 O3 3_756 3.252(5) ?
O1 O2 3_655 3.264(5) ?
O1 O3 . 3.299(5) ?
O1 Sr1 1_655 3.384(3) ?
O1 O2 1_655 3.439(5) ?
O1 H1 . 0.79(4) ?
O2 Cu1 2_545 1.965(3) ?
O2 O1 4 2.736(5) ?
O2 Sr1 2_545 2.765(3) ?
O2 O1 2_645 2.825(5) ?
O2 Sr1 3_655 2.839(3) ?
O2 O3 2_545 2.909(5) ?
O2 O3 3_656 3.128(5) ?
O2 O3 2_645 3.187(4) ?
O2 O1 3_655 3.264(5) ?
O2 O3 4_565 3.288(5) ?
O2 O3 4 3.360(5) ?
O2 H2 . 0.82(2) ?
O3 Sr1 3_656 2.484(3) ?
O3 Cu1 1_655 2.619(3) ?
O3 Sr1 4_666 2.665(3) ?
O3 O1 4_566 2.888(5) ?
O3 O2 2 2.909(5) ?
O3 O1 2_655 3.048(5) ?
O3 O2 3_656 3.128(5) ?
O3 O2 2_655 3.187(4) ?
O3 O1 3_756 3.252(5) ?
O3 O2 4_666 3.288(5) ?
O3 H3 . 0.80(2) ?

loop_
_geom_hbond_atom_site_label_D
_geom_hbond_atom_site_label_H
_geom_hbond_atom_site_label_A
_geom_hbond_site_symmetry_A
_geom_hbond_distance_DH
_geom_hbond_distance_HA
_geom_hbond_distance_DA
_geom_hbond_angle_DHA
_geom_hbond_publ_flag
O1 H1 O3 4_665 0.79(4) 2.10(4) 2.888(5) 174(4) yes
O2 H2 O3 2_545 0.82(3) 2.12(3) 2.909(5) 162(3) yes
O3 H3 O1 2_655 0.80(4) 2.32(4) 3.048(5) 152(4) yes
